data_1008424
loop_
_publ_author_name
'Obradors, X'
'Labarta, A'
'Isalgue, A'
'Tejada, J'
'Rodriguez, J'
'Pernet, M'

_publ_section_title
;
Magnetic frustration and lattice dimensionality in Sr Cr~8~ Ga~4~ O~19~
;
_journal_coden_ASTM SSCOA4
_journal_name_full 'Solid State Communications'
_journal_page_first 189
_journal_page_last 192
_journal_paper_doi 10.1016/0038-1098(88)90885-X
_journal_volume 65
_journal_year 1988
_chemical_formula_structural 'Sr Cr7.87 Ga4.13 O19'
_chemical_formula_sum 'Cr7.87 Ga4.13 O19 Sr'
_chemical_name_systematic
;
Strontium chromium gallium oxide (1/7.9/4.1/19)
;
_space_group_IT_number 194
_symmetry_cell_setting hexagonal
_symmetry_Int_Tables_number 194
_symmetry_space_group_name_Hall '-P 6c 2c'
_symmetry_space_group_name_H-M 'P 63/m m c'
_cell_angle_alpha 90
_cell_angle_beta 90
_cell_angle_gamma 120
_cell_formula_units_Z 2
_cell_length_a 5.7993(1)
_cell_length_b 5.7993(1)
_cell_length_c 22.6584(3)
_cell_volume 660.0
_refine_ls_R_factor_all 0.032
_cod_duplicate_entry 1006009
_cod_database_code 1008424

loop_
_symmetry_equiv_pos_as_xyz
x,y,z
-y,x-y,z
y-x,-x,z
-y,-x,z
y-x,y,z
x,x-y,z
-x,-y,-z
y,y-x,-z
x-y,x,-z
y,x,-z
x-y,-y,-z
-x,y-x,-z
-x,-y,1/2+z
y,y-x,1/2+z
x-y,x,1/2+z
y,x,1/2+z
x-y,-y,1/2+z
-x,y-x,1/2+z
x,y,1/2-z
-y,x-y,1/2-z
y-x,-x,1/2-z
-y,-x,1/2-z
y-x,y,1/2-z
x,x-y,1/2-z

loop_
_atom_site_label
_atom_site_type_symbol
_atom_site_symmetry_multiplicity
_atom_site_Wyckoff_symbol
_atom_site_fract_x
_atom_site_fract_y
_atom_site_fract_z
_atom_site_occupancy
_atom_site_attached_hydrogens
_atom_site_calc_flag
Sr1 Sr2+ 2 b 0. 0. 0.25 1. 0 d
Ga1 Ga3+ 2 a 0. 0. 0. 0.04 0 d
Cr1 Cr3+ 2 a 0. 0. 0. 0.96 0 d
Ga2 Ga3+ 4 e 0. 0. 0.2561(3) 0.5 0 d
Ga3 Ga3+ 4 f 0.3333 0.6667 0.0282(1) 1. 0 d
Ga4 Ga3+ 4 f 0.3333 0.6667 0.1925(2) 0.135(15) 0 d
Cr2 Cr3+ 4 f 0.3333 0.6667 0.1925(2) 0.865(15) 0 d
Ga5 Ga3+ 12 k 0.1681(4) 0.3362(4) -0.1084(1) 0.1367 0 d
Cr3 Cr3+ 12 k 0.1681(4) 0.3362(4) -0.1084(1) 0.8633 0 d
O1 O2- 4 e 0. 0. 0.1515(1) 1. 0 d
O2 O2- 4 f 0.3333 0.6667 -0.0545(1) 1. 0 d
O3 O2- 6 h 0.1821(2) 0.3642(2) 0.25 1. 0 d
O4 O2- 12 k 0.1567(2) 0.3134(4) 0.0528(1) 1. 0 d
O5 O2- 12 k 0.5053(2) 0.0106(4) 0.1510(1) 1. 0 d

loop_
_atom_type_symbol
_atom_type_oxidation_number
Sr2+ 2.000
Ga3+ 3.000
Cr3+ 3.000
O2- -2.000
